data_4004097
loop_
_publ_author_name
'Chen, Pengyun'
'Zhou, Yuqiao'
'He, Jin'
'Jiang, Wei'
'Li, Junhao'
'Ni, Haiyong'
'Zhang, Qiuhong'
'Lin, Litian'

_publ_section_title
;
 On the Crystal Chemistry of RE2Si2O7: Revisited Structures,
 Group--Subgroup Relationship, and Insights of Ce3+-Activated
 Radioluminescence
;
_journal_issue 6
_journal_name_full 'Chemistry of Materials'
_journal_page_first 2635
_journal_page_last 2646
_journal_paper_doi 10.1021/acs.chemmater.3c00245
_journal_volume 35
_journal_year 2023
_chemical_formula_sum 'O7 Si2 Sm2'
_chemical_formula_weight 468.88
_space_group_crystal_system triclinic
_space_group_IT_number 2
_space_group_name_Hall '-P 1'
_space_group_name_H-M_alt 'P -1'
_atom_sites_solution_hydrogens .
_audit_creation_method SHELXL-2018/3
_cell_angle_alpha 90.173(4)
_cell_angle_beta 90.746(4)
_cell_angle_gamma 91.451(4)
_cell_formula_units_Z 4
_cell_length_a 5.3810(9)
_cell_length_b 8.5370(14)
_cell_length_c 12.855(2)
_cell_measurement_reflns_used 3166
_cell_measurement_temperature 296(2)
_cell_measurement_theta_max 32.095
_cell_measurement_theta_min 2.8550
_cell_volume 590.29(17)
_computing_structure_refinement 'SHELXL-2018/3 (Sheldrick, 2018)'
_computing_structure_solution 'SHELXT 2014/5 (Sheldrick, 2014)'
_diffrn_ambient_temperature 296(2)
_diffrn_measured_fraction_theta_full 1.000
_diffrn_measured_fraction_theta_max 0.988
_diffrn_measurement_device_type 'Bruker D8 Quest'
_diffrn_radiation_type MoK\a
_diffrn_radiation_wavelength 0.71073
_diffrn_reflns_av_R_equivalents 0.0999
_diffrn_reflns_av_unetI/netI 0.1003
_diffrn_reflns_Laue_measured_fraction_full 1.000
_diffrn_reflns_Laue_measured_fraction_max 0.988
_diffrn_reflns_limit_h_max 8
_diffrn_reflns_limit_h_min -8
_diffrn_reflns_limit_k_max 13
_diffrn_reflns_limit_k_min -13
_diffrn_reflns_limit_l_max 19
_diffrn_reflns_limit_l_min -19
_diffrn_reflns_number 18572
_diffrn_reflns_point_group_measured_fraction_full 1.000
_diffrn_reflns_point_group_measured_fraction_max 0.988
_diffrn_reflns_theta_full 25.242
_diffrn_reflns_theta_max 33.184
_diffrn_reflns_theta_min 2.386
_exptl_absorpt_coefficient_mu 20.090
_exptl_absorpt_correction_type multi-scan
_exptl_absorpt_process_details multi-scan
_exptl_crystal_colour yellow
_exptl_crystal_density_diffrn 5.276
_exptl_crystal_description prism
_exptl_crystal_F_000 832
_exptl_crystal_size_max 0.13
_exptl_crystal_size_mid 0.08
_exptl_crystal_size_min 0.05
_exptl_transmission_factor_max 0.1008
_exptl_transmission_factor_min 0.0640
_refine_diff_density_max 4.627
_refine_diff_density_min -3.771
_refine_diff_density_rms 0.613
_refine_ls_extinction_coef 0.0019(3)
_refine_ls_extinction_expression Fc^*^=kFc[1+0.001xFc^2^\l^3^/sin(2\q)]^-1/4^
_refine_ls_extinction_method 'SHELXL-2018/3 (Sheldrick 2018)'
_refine_ls_goodness_of_fit_ref 1.031
_refine_ls_hydrogen_treatment undef
_refine_ls_matrix_type full
_refine_ls_number_parameters 201
_refine_ls_number_reflns 4466
_refine_ls_number_restraints 0
_refine_ls_restrained_S_all 1.031
_refine_ls_R_factor_all 0.1234
_refine_ls_R_factor_gt 0.0718
_refine_ls_shift/su_max 0.000
_refine_ls_shift/su_mean 0.000
_refine_ls_structure_factor_coef Fsqd
_refine_ls_weighting_details 'w=1/[\s^2^(Fo^2^)+(0.0562P)^2^+39.6127P] where P=(Fo^2^+2Fc^2^)/3'
_refine_ls_weighting_scheme calc
_refine_ls_wR_factor_gt 0.1512
_refine_ls_wR_factor_ref 0.1846
_reflns_Friedel_coverage 0.000
_reflns_Friedel_fraction_full .
_reflns_Friedel_fraction_max .
_reflns_number_gt 2887
_reflns_number_total 4466
_reflns_threshold_expression 'I > 2\s(I)'
_cod_data_source_file F-Sm2Si2O7-P-1.cif
_cod_data_source_block F-Sm2Si2O7
_cod_original_cell_volume 590.28(17)
_cod_database_code 4004097
_shelx_shelxl_version_number 2018/3
_shelx_space_group_comment
;
The symmetry employed for this shelxl refinement is uniquely defined
by the following loop, which should always be used as a source of
symmetry information in preference to the above space-group names.
They are only intended as comments.
;

loop_
_space_group_symop_operation_xyz
'x, y, z'
'-x, -y, -z'

loop_
_atom_site_label
_atom_site_type_symbol
_atom_site_fract_x
_atom_site_fract_y
_atom_site_fract_z
_atom_site_U_iso_or_equiv
_atom_site_adp_type
_atom_site_occupancy
_atom_site_site_symmetry_order
_atom_site_calc_flag
_atom_site_refinement_flags_posn
_atom_site_refinement_flags_adp
_atom_site_refinement_flags_occupancy
_atom_site_disorder_assembly
_atom_site_disorder_group
Sm1 Sm 0.75922(19) 0.68598(13) 0.73220(8) 0.0225(2) Uani 1 1 d . . . . .
Sm2 Sm 0.24151(19) 0.79927(13) 0.23380(8) 0.0225(2) Uani 1 1 d . . . . .
Sm3 Sm 0.24338(19) 0.90066(12) 0.90860(8) 0.0208(2) Uani 1 1 d . . . . .
Sm4 Sm 0.74122(19) 0.60284(12) 0.41140(8) 0.0210(2) Uani 1 1 d . . . . .
Si1 Si 0.2875(10) 0.7492(6) 0.5244(4) 0.0189(10) Uani 1 1 d . . . . .
Si2 Si 0.7847(10) 0.7471(6) 0.0201(4) 0.0207(10) Uani 1 1 d . . . . .
Si3 Si 0.2190(10) 0.0032(6) 0.6783(4) 0.0187(10) Uani 1 1 d . . . . .
Si4 Si 0.7178(10) 0.4967(6) 0.1794(4) 0.0204(10) Uani 1 1 d . . . . .
O1 O 0.876(2) 0.7403(17) 0.9044(10) 0.025(3) Uani 1 1 d . . . . .
O2 O 0.362(2) 0.7410(17) 0.4061(10) 0.023(3) Uani 1 1 d . . . . .
O3 O 0.279(3) 0.9299(15) 0.5654(11) 0.023(3) Uani 1 1 d . . . . .
O4 O 0.763(3) 0.575(2) 0.0645(13) 0.035(4) Uani 1 1 d . . . . .
O5 O 0.505(3) 0.6436(17) 0.5794(11) 0.024(3) Uani 1 1 d . . . . .
O6 O 1.004(3) 0.8573(18) 0.0797(12) 0.030(3) Uani 1 1 d . . . . .
O7 O 1.032(3) 0.6516(18) 0.5504(13) 0.032(3) Uani 1 1 d . . . . .
O8 O 0.537(3) 0.8413(16) 0.0392(12) 0.028(3) Uani 1 1 d . . . . .
O9 O 0.118(3) 0.1798(18) 0.6648(12) 0.031(3) Uani 1 1 d . . . . .
O10 O 0.625(3) 0.3166(17) 0.1763(12) 0.029(3) Uani 1 1 d . . . . .
O11 O 0.462(3) 0.9994(16) 0.7563(11) 0.025(3) Uani 1 1 d . . . . .
O12 O -0.030(3) 0.5261(19) 0.2531(12) 0.030(3) Uani 1 1 d . . . . .
O13 O -0.006(3) 0.9152(17) 0.7394(10) 0.025(3) Uani 1 1 d . . . . .
O14 O 0.492(2) 0.5811(17) 0.2387(11) 0.024(3) Uani 1 1 d . . . . .

loop_
_atom_site_aniso_label
_atom_site_aniso_U_11
_atom_site_aniso_U_22
_atom_site_aniso_U_33
_atom_site_aniso_U_23
_atom_site_aniso_U_13
_atom_site_aniso_U_12
Sm1 0.0256(5) 0.0252(5) 0.0165(4) -0.0006(3) -0.0012(4) -0.0010(4)
Sm2 0.0255(5) 0.0244(5) 0.0177(5) -0.0002(3) -0.0018(4) 0.0017(4)
Sm3 0.0241(5) 0.0220(5) 0.0162(4) -0.0013(3) -0.0008(3) 0.0014(4)
Sm4 0.0244(5) 0.0213(4) 0.0173(4) 0.0004(3) -0.0005(3) 0.0011(4)
Si1 0.020(2) 0.021(2) 0.016(2) -0.0013(18) 0.0000(18) -0.0034(19)
Si2 0.020(2) 0.025(3) 0.016(2) 0.0032(19) -0.0006(19) 0.002(2)
Si3 0.018(2) 0.020(2) 0.017(2) -0.0030(18) -0.0012(18) -0.0031(18)
Si4 0.021(2) 0.021(2) 0.019(2) -0.0039(19) 0.0008(19) -0.0004(19)
O1 0.021(7) 0.038(8) 0.015(6) -0.006(6) 0.000(5) -0.007(6)
O2 0.024(7) 0.034(7) 0.013(6) 0.004(5) 0.005(5) 0.006(6)
O3 0.030(7) 0.015(6) 0.024(7) 0.002(5) 0.004(6) 0.009(5)
O4 0.027(8) 0.052(10) 0.026(8) 0.000(7) 0.000(6) -0.014(7)
O5 0.023(7) 0.029(7) 0.020(7) 0.006(5) 0.007(5) -0.001(5)
O6 0.031(8) 0.028(7) 0.032(8) -0.002(6) 0.005(6) 0.011(6)
O7 0.030(8) 0.031(8) 0.034(8) 0.001(6) -0.006(7) 0.001(6)
O8 0.032(8) 0.020(7) 0.032(8) -0.001(6) -0.008(6) 0.002(6)
O9 0.038(8) 0.028(8) 0.027(8) -0.007(6) -0.003(6) 0.003(6)
O10 0.037(8) 0.021(7) 0.029(8) 0.002(6) 0.000(6) -0.005(6)
O11 0.033(8) 0.023(7) 0.020(7) -0.003(5) 0.001(6) -0.001(6)
O12 0.020(7) 0.043(9) 0.027(8) -0.009(7) 0.002(6) -0.001(6)
O13 0.028(7) 0.037(8) 0.009(6) 0.006(5) 0.005(5) -0.003(6)
O14 0.019(6) 0.028(7) 0.026(7) 0.001(6) 0.000(5) -0.002(5)

loop_
_atom_type_symbol
_atom_type_description
_atom_type_scat_dispersion_real
_atom_type_scat_dispersion_imag
_atom_type_scat_source
O O 0.0106 0.0060 'International Tables Vol C Tables 4.2.6.8 and 6.1.1.4'
Si Si 0.0817 0.0704 'International Tables Vol C Tables 4.2.6.8 and 6.1.1.4'
Sm Sm -0.1638 3.4418 'International Tables Vol C Tables 4.2.6.8 and 6.1.1.4'

loop_
_geom_angle_atom_site_label_1
_geom_angle_atom_site_label_2
_geom_angle_atom_site_label_3
_geom_angle
_geom_angle_site_symmetry_1
_geom_angle_site_symmetry_3
O13 Sm1 O1 70.4(5) 1_655 .
O13 Sm1 O12 108.4(5) 1_655 2_666
O1 Sm1 O12 85.1(5) . 2_666
O13 Sm1 O10 116.6(5) 1_655 2_666
O1 Sm1 O10 75.8(5) . 2_666
O12 Sm1 O10 120.4(5) 2_666 2_666
O13 Sm1 O5 116.8(5) 1_655 .
O1 Sm1 O5 160.8(5) . .
O12 Sm1 O5 107.7(5) 2_666 .
O10 Sm1 O5 85.3(5) 2_666 .
O13 Sm1 O14 169.4(4) 1_655 2_666
O1 Sm1 O14 99.1(5) . 2_666
O12 Sm1 O14 68.9(5) 2_666 2_666
O10 Sm1 O14 59.6(5) 2_666 2_666
O5 Sm1 O14 73.5(4) . 2_666
O13 Sm1 O7 80.6(5) 1_655 .
O1 Sm1 O7 132.6(5) . .
O12 Sm1 O7 69.3(5) 2_666 .
O10 Sm1 O7 151.5(5) 2_666 .
O5 Sm1 O7 66.4(4) . .
O14 Sm1 O7 107.1(5) 2_666 .
O13 Sm1 Si4 145.1(4) 1_655 2_666
O1 Sm1 Si4 87.6(4) . 2_666
O12 Sm1 Si4 95.8(4) 2_666 2_666
O10 Sm1 Si4 29.1(4) 2_666 2_666
O5 Sm1 Si4 77.1(3) . 2_666
O14 Sm1 Si4 30.5(3) 2_666 2_666
O7 Sm1 Si4 132.6(3) . 2_666
O13 Sm1 Si4 86.5(4) 1_655 2_766
O1 Sm1 Si4 64.4(4) . 2_766
O12 Sm1 Si4 25.7(4) 2_666 2_766
O10 Sm1 Si4 123.5(4) 2_666 2_766
O5 Sm1 Si4 131.5(3) . 2_766
O14 Sm1 Si4 88.1(3) 2_666 2_766
O7 Sm1 Si4 77.6(3) . 2_766
Si4 Sm1 Si4 108.51(16) 2_666 2_766
O13 Sm1 Sm3 39.6(3) 1_655 1_655
O1 Sm1 Sm3 35.5(3) . 1_655
O12 Sm1 Sm3 84.2(4) 2_666 1_655
O10 Sm1 Sm3 106.7(4) 2_666 1_655
O5 Sm1 Sm3 156.3(3) . 1_655
O14 Sm1 Sm3 130.2(3) 2_666 1_655
O7 Sm1 Sm3 100.7(3) . 1_655
Si4 Sm1 Sm3 122.99(10) 2_666 1_655
Si4 Sm1 Sm3 58.57(9) 2_766 1_655
O13 Sm1 Sm4 151.2(3) 1_655 2_666
O1 Sm1 Sm4 135.7(3) . 2_666
O12 Sm1 Sm4 88.8(4) 2_666 2_666
O10 Sm1 Sm4 69.8(4) 2_666 2_666
O5 Sm1 Sm4 34.5(3) . 2_666
O14 Sm1 Sm4 39.0(3) 2_666 2_666
O7 Sm1 Sm4 84.5(3) . 2_666
Si4 Sm1 Sm4 49.43(10) 2_666 2_666
Si4 Sm1 Sm4 114.11(10) 2_766 2_666
Sm3 Sm1 Sm4 169.15(4) 1_655 2_666
O13 Sm1 Sm3 88.0(4) 1_655 .
O1 Sm1 Sm3 63.9(3) . .
O12 Sm1 Sm3 138.1(4) 2_666 .
O10 Sm1 Sm3 28.6(3) 2_666 .
O5 Sm1 Sm3 97.7(3) . .
O14 Sm1 Sm3 87.9(3) 2_666 .
O7 Sm1 Sm3 152.7(3) . .
Si4 Sm1 Sm3 57.59(10) 2_666 .
Si4 Sm1 Sm3 126.74(10) 2_766 .
Sm3 Sm1 Sm3 85.41(3) 1_655 .
Sm4 Sm1 Sm3 94.32(3) 2_666 .
O11 Sm2 O14 101.0(5) 2_676 .
O11 Sm2 O9 118.0(5) 2_676 2_566
O14 Sm2 O9 122.8(5) . 2_566
O11 Sm2 O2 85.8(5) 2_676 .
O14 Sm2 O2 69.1(5) . .
O9 Sm2 O2 73.7(5) 2_566 .
O11 Sm2 O6 104.1(5) 2_676 1_455
O14 Sm2 O6 120.3(5) . 1_455
O9 Sm2 O6 90.2(5) 2_566 1_455
O2 Sm2 O6 163.7(5) . 1_455
O11 Sm2 O12 166.1(5) 2_676 .
O14 Sm2 O12 67.8(5) . .
O9 Sm2 O12 65.6(5) 2_566 .
O2 Sm2 O12 82.5(5) . .
O6 Sm2 O12 89.0(5) 1_455 .
O11 Sm2 O13 70.5(5) 2_676 2_576
O14 Sm2 O13 168.1(5) . 2_576
O9 Sm2 O13 58.1(5) 2_566 2_576
O2 Sm2 O13 101.4(4) . 2_576
O6 Sm2 O13 70.7(4) 1_455 2_576
O12 Sm2 O13 119.2(4) . 2_576
O11 Sm2 Si3 96.9(4) 2_676 2_566
O14 Sm2 Si3 150.9(4) . 2_566
O9 Sm2 Si3 28.4(4) 2_566 2_566
O2 Sm2 Si3 89.6(3) . 2_566
O6 Sm2 Si3 76.5(4) 1_455 2_566
O12 Sm2 Si3 90.6(3) . 2_566
O13 Sm2 Si3 30.0(3) 2_576 2_566
O11 Sm2 Sm4 138.3(3) 2_676 1_455
O14 Sm2 Sm4 92.9(3) . 1_455
O9 Sm2 Sm4 30.5(4) 2_566 1_455
O2 Sm2 Sm4 62.8(3) . 1_455
O6 Sm2 Sm4 102.1(4) 1_455 1_455
O12 Sm2 Sm4 39.3(3) . 1_455
O13 Sm2 Sm4 88.7(3) 2_576 1_455
Si3 Sm2 Sm4 58.90(10) 2_566 1_455
O11 Sm2 Sm4 79.9(3) 2_676 .
O14 Sm2 Sm4 39.4(4) . .
O9 Sm2 Sm4 106.4(4) 2_566 .
O2 Sm2 Sm4 34.5(3) . .
O6 Sm2 Sm4 159.0(3) 1_455 .
O12 Sm2 Sm4 86.2(3) . .
O13 Sm2 Sm4 129.1(3) 2_576 .
Si3 Sm2 Sm4 123.96(10) 2_566 .
Sm4 Sm2 Sm4 86.97(3) 1_455 .
O10 Sm3 O8 86.6(5) 2_666 1_556
O10 Sm3 O1 78.3(5) 2_666 1_455
O8 Sm3 O1 115.8(5) 1_556 1_455
O10 Sm3 O11 74.7(5) 2_666 .
O8 Sm3 O11 109.0(5) 1_556 .
O1 Sm3 O11 125.3(5) 1_455 .
O10 Sm3 O6 152.7(5) 2_666 2_676
O8 Sm3 O6 120.5(5) 1_556 2_676
O1 Sm3 O6 91.4(5) 1_455 2_676
O11 Sm3 O6 91.6(5) . 2_676
O10 Sm3 O13 78.9(5) 2_666 .
O8 Sm3 O13 164.8(5) 1_556 .
O1 Sm3 O13 65.6(5) 1_455 .
O11 Sm3 O13 63.0(5) . .
O6 Sm3 O13 73.8(5) 2_676 .
O10 Sm3 O8 132.5(5) 2_666 2_676
O8 Sm3 O8 73.0(5) 1_556 2_676
O1 Sm3 O8 149.1(5) 1_455 2_676
O11 Sm3 O8 72.5(5) . 2_676
O6 Sm3 O8 60.9(5) 2_676 2_676
O13 Sm3 O8 114.0(5) . 2_676
O10 Sm3 O6 117.3(5) 2_666 1_456
O8 Sm3 O6 72.5(5) 1_556 1_456
O1 Sm3 O6 61.4(5) 1_455 1_456
O11 Sm3 O6 168.0(5) . 1_456
O6 Sm3 O6 77.8(5) 2_676 1_456
O13 Sm3 O6 118.1(5) . 1_456
O8 Sm3 O6 97.1(5) 2_676 1_456
O10 Sm3 Si3 77.7(4) 2_666 1_565
O8 Sm3 Si3 140.3(4) 1_556 1_565
O1 Sm3 Si3 96.5(3) 1_455 1_565
O11 Sm3 Si3 31.7(4) . 1_565
O6 Sm3 Si3 78.5(4) 2_676 1_565
O13 Sm3 Si3 31.6(3) . 1_565
O8 Sm3 Si3 91.2(4) 2_676 1_565
O6 Sm3 Si3 146.8(4) 1_456 1_565
O10 Sm3 Si2 98.2(4) 2_666 1_456
O8 Sm3 Si2 96.0(4) 1_556 1_456
O1 Sm3 Si2 29.3(3) 1_455 1_456
O11 Sm3 Si2 153.2(4) . 1_456
O6 Sm3 Si2 83.4(4) 2_676 1_456
O13 Sm3 Si2 90.4(3) . 1_456
O8 Sm3 Si2 125.7(4) 2_676 1_456
O6 Sm3 Si2 32.1(4) 1_456 1_456
Si3 Sm3 Si2 121.96(14) 1_565 1_456
O10 Sm3 Si2 159.8(4) 2_666 2_676
O8 Sm3 Si2 92.9(4) 1_556 2_676
O1 Sm3 Si2 119.6(4) 1_455 2_676
O11 Sm3 Si2 86.5(3) . 2_676
O6 Sm3 Si2 31.7(4) 2_676 2_676
O13 Sm3 Si2 99.2(4) . 2_676
O8 Sm3 Si2 30.3(3) 2_676 2_676
O6 Sm3 Si2 81.6(3) 1_456 2_676
Si3 Sm3 Si2 90.16(14) 1_565 2_676
Si2 Sm3 Si2 101.99(13) 1_456 2_676
O10 Sm3 Sm1 63.6(4) 2_666 1_455
O8 Sm3 Sm1 138.9(3) 1_556 1_455
O1 Sm3 Sm1 34.7(3) 1_455 1_455
O11 Sm3 Sm1 90.6(3) . 1_455
O6 Sm3 Sm1 93.7(4) 2_676 1_455
O13 Sm3 Sm1 35.2(3) . 1_455
O8 Sm3 Sm1 148.0(3) 2_676 1_455
O6 Sm3 Sm1 95.7(4) 1_456 1_455
Si3 Sm3 Sm1 63.14(10) 1_565 1_455
Si2 Sm3 Sm1 63.66(10) 1_456 1_455
Si2 Sm3 Sm1 124.94(10) 2_676 1_455
O9 Sm4 O2 81.7(5) 2_666 .
O9 Sm4 O7 88.7(5) 2_666 .
O2 Sm4 O7 119.5(5) . .
O9 Sm4 O5 154.7(5) 2_666 2_666
O2 Sm4 O5 88.5(5) . 2_666
O7 Sm4 O5 116.3(5) . 2_666
O9 Sm4 O12 72.0(5) 2_666 1_655
O2 Sm4 O12 123.5(5) . 1_655
O7 Sm4 O12 109.1(5) . 1_655
O5 Sm4 O12 94.7(5) 2_666 1_655
O9 Sm4 O5 115.4(5) 2_666 .
O2 Sm4 O5 60.8(4) . .
O7 Sm4 O5 70.8(5) . .
O5 Sm4 O5 78.9(5) 2_666 .
O12 Sm4 O5 172.5(5) 1_655 .
O9 Sm4 O7 129.2(5) 2_666 2_766
O2 Sm4 O7 148.7(5) . 2_766
O7 Sm4 O7 71.7(6) . 2_766
O5 Sm4 O7 61.5(5) 2_666 2_766
O12 Sm4 O7 71.5(5) 1_655 2_766
O5 Sm4 O7 101.8(5) . 2_766
O9 Sm4 O14 81.0(5) 2_666 .
O2 Sm4 O14 64.6(4) . .
O7 Sm4 O14 168.3(5) . .
O5 Sm4 O14 73.8(4) 2_666 .
O12 Sm4 O14 62.5(5) 1_655 .
O5 Sm4 O14 118.6(4) . .
O7 Sm4 O14 110.9(5) 2_766 .
O9 Sm4 Si4 79.9(4) 2_666 .
O2 Sm4 Si4 95.6(3) . .
O7 Sm4 Si4 141.1(4) . .
O5 Sm4 Si4 77.9(3) 2_666 .
O12 Sm4 Si4 32.1(3) 1_655 .
O5 Sm4 Si4 147.1(3) . .
O7 Sm4 Si4 87.1(4) 2_766 .
O14 Sm4 Si4 31.4(3) . .
O9 Sm4 Si1 158.8(4) 2_666 2_666
O2 Sm4 Si1 117.4(4) . 2_666
O7 Sm4 Si1 89.2(4) . 2_666
O5 Sm4 Si1 31.7(3) 2_666 2_666
O12 Sm4 Si1 88.8(4) 1_655 2_666
O5 Sm4 Si1 83.7(3) . 2_666
O7 Sm4 Si1 31.4(4) 2_766 2_666
O14 Sm4 Si1 98.4(3) . 2_666
Si4 Sm4 Si1 88.60(14) . 2_666
O9 Sm4 Si1 97.5(4) 2_666 .
O2 Sm4 Si1 29.3(3) . .
O7 Sm4 Si1 95.4(4) . .
O5 Sm4 Si1 84.6(3) 2_666 .
O12 Sm4 Si1 152.7(4) 1_655 .
O5 Sm4 Si1 31.6(3) . .
O7 Sm4 Si1 129.8(4) 2_766 .
O14 Sm4 Si1 91.3(3) . .
Si4 Sm4 Si1 122.70(14) . .
Si1 Sm4 Si1 103.69(12) 2_666 .
O9 Sm4 Si1 67.2(4) 2_666 1_655
O2 Sm4 Si1 123.9(4) . 1_655
O7 Sm4 Si1 24.5(4) . 1_655
O5 Sm4 Si1 135.9(3) 2_666 1_655
O12 Sm4 Si1 90.5(3) 1_655 1_655
O5 Sm4 Si1 91.4(3) . 1_655
O7 Sm4 Si1 79.1(4) 2_766 1_655
O14 Sm4 Si1 143.8(3) . 1_655
Si4 Sm4 Si1 121.46(14) . 1_655
Si1 Sm4 Si1 105.01(11) 2_666 1_655
Si1 Sm4 Si1 108.99(15) . 1_655
O2 Si1 O7 113.6(8) . 1_455
O2 Si1 O3 111.4(8) . .
O7 Si1 O3 111.8(8) 1_455 .
O2 Si1 O5 101.4(7) . .
O7 Si1 O5 103.4(8) 1_455 .
O3 Si1 O5 114.8(8) . .
O2 Si1 Sm4 102.9(6) . 2_666
O7 Si1 Sm4 55.1(6) 1_455 2_666
O3 Si1 Sm4 145.4(6) . 2_666
O5 Si1 Sm4 51.7(5) . 2_666
O2 Si1 Sm4 47.6(5) . .
O7 Si1 Sm4 123.6(6) 1_455 .
O3 Si1 Sm4 124.6(6) . .
O5 Si1 Sm4 53.9(5) . .
Sm4 Si1 Sm4 76.31(12) 2_666 .
O2 Si1 Sm4 78.8(5) . 1_455
O7 Si1 Sm4 37.5(6) 1_455 1_455
O3 Si1 Sm4 115.3(5) . 1_455
O5 Si1 Sm4 125.6(6) . 1_455
Sm4 Si1 Sm4 74.99(11) 2_666 1_455
Sm4 Si1 Sm4 108.99(15) . 1_455
O1 Si2 O4 109.2(9) 1_554 .
O1 Si2 O8 116.0(8) 1_554 .
O4 Si2 O8 111.4(9) . .
O1 Si2 O6 103.3(8) 1_554 .
O4 Si2 O6 113.4(8) . .
O8 Si2 O6 103.3(8) . .
O1 Si2 Sm3 47.7(5) 1_554 1_654
O4 Si2 Sm3 126.9(6) . 1_654
O8 Si2 Sm3 121.7(6) . 1_654
O6 Si2 Sm3 55.7(6) . 1_654
O1 Si2 Sm3 109.4(6) 1_554 2_676
O4 Si2 Sm3 141.1(7) . 2_676
O8 Si2 Sm3 53.9(5) . 2_676
O6 Si2 Sm3 51.8(5) . 2_676
Sm3 Si2 Sm3 78.00(13) 1_654 2_676
O3 Si3 O13 114.8(8) 1_545 1_545
O3 Si3 O9 109.8(8) 1_545 .
O13 Si3 O9 102.6(8) 1_545 .
O3 Si3 O11 111.5(8) 1_545 1_545
O13 Si3 O11 106.3(8) 1_545 1_545
O9 Si3 O11 111.6(8) . 1_545
O3 Si3 Sm3 137.8(5) 1_545 1_545
O13 Si3 Sm3 55.4(5) 1_545 1_545
O9 Si3 Sm3 112.4(6) . 1_545
O11 Si3 Sm3 51.5(5) 1_545 1_545
O3 Si3 Sm2 133.1(5) 1_545 2_566
O13 Si3 Sm2 59.5(6) 1_545 2_566
O9 Si3 Sm2 43.7(6) . 2_566
O11 Si3 Sm2 114.6(5) 1_545 2_566
Sm3 Si3 Sm2 81.03(13) 1_545 2_566
O10 Si4 O14 102.5(8) . .
O10 Si4 O4 114.4(9) . .
O14 Si4 O4 110.8(9) . .
O10 Si4 O12 112.8(9) . 1_655
O14 Si4 O12 106.5(8) . 1_655
O4 Si4 O12 109.4(8) . 1_655
O10 Si4 Sm4 107.7(6) . .
O14 Si4 Sm4 55.9(5) . .
O4 Si4 Sm4 137.8(7) . .
O12 Si4 Sm4 52.7(5) 1_655 .
O10 Si4 Sm1 46.6(6) . 2_666
O14 Si4 Sm1 56.0(5) . 2_666
O4 Si4 Sm1 129.7(6) . 2_666
O12 Si4 Sm1 120.8(6) 1_655 2_666
Sm4 Si4 Sm1 79.42(13) . 2_666
O10 Si4 Sm1 78.9(6) . 2_766
O14 Si4 Sm1 132.7(6) . 2_766
O4 Si4 Sm1 111.2(6) . 2_766
O12 Si4 Sm1 37.9(6) 1_655 2_766
Sm4 Si4 Sm1 78.28(12) . 2_766
Sm1 Si4 Sm1 108.51(16) 2_666 2_766
Si2 O1 Sm1 145.2(8) 1_556 .
Si2 O1 Sm3 103.0(7) 1_556 1_655
Sm1 O1 Sm3 109.8(5) . 1_655
Si1 O2 Sm2 145.5(8) . .
Si1 O2 Sm4 103.0(6) . .
Sm2 O2 Sm4 111.4(5) . .
Si3 O3 Si1 131.7(9) 1_565 .
Si2 O4 Si4 135.7(12) . .
Si1 O5 Sm1 131.9(8) . .
Si1 O5 Sm4 96.6(6) . 2_666
Sm1 O5 Sm4 112.0(5) . 2_666
Si1 O5 Sm4 94.5(6) . .
Sm1 O5 Sm4 115.5(5) . .
Sm4 O5 Sm4 101.1(5) 2_666 .
Si2 O6 Sm2 128.6(8) . 1_655
Si2 O6 Sm3 96.5(7) . 2_676
Sm2 O6 Sm3 114.6(6) 1_655 2_676
Si2 O6 Sm3 92.2(7) . 1_654
Sm2 O6 Sm3 117.6(6) 1_655 1_654
Sm3 O6 Sm3 102.2(5) 2_676 1_654
Si1 O7 Sm4 118.0(9) 1_655 .
Si1 O7 Sm4 93.5(7) 1_655 2_766
Sm4 O7 Sm4 108.3(6) . 2_766
Si1 O7 Sm1 124.7(8) 1_655 .
Sm4 O7 Sm1 107.3(6) . .
Sm4 O7 Sm1 101.1(5) 2_766 .
Si2 O8 Sm3 124.6(8) . 1_554
Si2 O8 Sm3 95.8(7) . 2_676
Sm3 O8 Sm3 107.0(5) 1_554 2_676
Si3 O9 Sm4 135.0(9) . 2_666
Si3 O9 Sm2 107.8(8) . 2_566
Sm4 O9 Sm2 116.9(6) 2_666 2_566
Si4 O10 Sm3 133.8(9) . 2_666
Si4 O10 Sm1 104.3(8) . 2_666
Sm3 O10 Sm1 121.3(6) 2_666 2_666
Si3 O11 Sm2 123.1(8) 1_565 2_676
Si3 O11 Sm3 96.7(7) 1_565 .
Sm2 O11 Sm3 122.5(6) 2_676 .
Si4 O12 Sm1 116.4(8) 1_455 2_666
Si4 O12 Sm4 95.2(6) 1_455 1_455
Sm1 O12 Sm4 117.4(6) 2_666 1_455
Si4 O12 Sm2 119.3(8) 1_455 .
Sm1 O12 Sm2 109.7(5) 2_666 .
Sm4 O12 Sm2 96.6(5) 1_455 .
Si3 O13 Sm1 139.9(8) 1_565 1_455
Si3 O13 Sm3 93.0(6) 1_565 .
Sm1 O13 Sm3 105.2(5) 1_455 .
Si3 O13 Sm2 90.5(6) 1_565 2_576
Sm1 O13 Sm2 119.6(6) 1_455 2_576
Sm3 O13 Sm2 100.7(5) . 2_576
Si4 O14 Sm2 143.0(8) . .
Si4 O14 Sm4 92.7(6) . .
Sm2 O14 Sm4 105.7(5) . .
Si4 O14 Sm1 93.5(6) . 2_666
Sm2 O14 Sm1 113.5(5) . 2_666
Sm4 O14 Sm1 100.7(5) . 2_666

loop_
_geom_bond_atom_site_label_1
_geom_bond_atom_site_label_2
_geom_bond_distance
_geom_bond_site_symmetry_2
Sm1 O13 2.302(15) 1_655
Sm1 O1 2.335(13) .
Sm1 O12 2.357(15) 2_666
Sm1 O10 2.393(16) 2_666
Sm1 O5 2.399(14) .
Sm1 O14 2.651(14) 2_666
Sm1 O7 2.795(17) .
Sm1 Si4 3.193(6) 2_666
Sm1 Si4 3.434(6) 2_766
Sm1 Sm3 3.8559(15) 1_655
Sm1 Sm4 4.0305(15) 2_666
Sm1 Sm3 4.0745(15) .
Sm2 O11 2.318(14) 2_676
Sm2 O14 2.328(14) .
Sm2 O9 2.357(16) 2_566
Sm2 O2 2.358(13) .
Sm2 O6 2.405(16) 1_455
Sm2 O12 2.733(16) .
Sm2 O13 2.797(15) 2_576
Sm2 Si3 3.246(5) 2_566
Sm2 Sm4 3.9020(16) 1_455
Sm2 Sm4 3.9174(14) .
Sm3 O10 2.281(15) 2_666
Sm3 O8 2.354(14) 1_556
Sm3 O1 2.377(14) 1_455
Sm3 O11 2.438(14) .
Sm3 O6 2.490(14) 2_676
Sm3 O13 2.547(13) .
Sm3 O8 2.558(14) 2_676
Sm3 O6 2.587(16) 1_456
Sm3 Si3 3.092(5) 1_565
Sm3 Si2 3.131(6) 1_456
Sm3 Si2 3.149(6) 2_676
Sm4 O9 2.222(16) 2_666
Sm4 O2 2.383(13) .
Sm4 O7 2.389(15) .
Sm4 O5 2.463(14) 2_666
Sm4 O12 2.488(15) 1_655
Sm4 O5 2.546(13) .
Sm4 O7 2.564(15) 2_766
Sm4 O14 2.582(14) .
Sm4 Si4 3.115(5) .
Sm4 Si1 3.119(5) 2_666
Sm4 Si1 3.141(5) .
Sm4 Si1 3.465(5) 1_655
Si1 O2 1.579(14) .
Si1 O7 1.627(17) 1_455
Si1 O3 1.631(14) .
Si1 O5 1.650(15) .
Si2 O1 1.573(14) 1_554
Si2 O4 1.580(18) .
Si2 O8 1.596(15) .
Si2 O6 1.666(17) .
Si3 O3 1.618(15) 1_545
Si3 O13 1.623(14) 1_545
Si3 O9 1.624(16) .
Si3 O11 1.637(15) 1_545
Si4 O10 1.605(15) .
Si4 O14 1.624(15) .
Si4 O4 1.641(17) .
Si4 O12 1.660(15) 1_655
